data_2009760
loop_
_publ_author_name
'Lebuis, A. -M.'
'Beauchamp, A. L.'

_publ_section_title (<i>OC</i>-6-14)-(7-Azaindole)dichloro(ethoxo)oxo(triphenylphosphine)rhenium(V)
_journal_issue 6
_journal_name_full 'Acta Crystallographica Section C'
_journal_page_first 882
_journal_page_last 884
_journal_paper_doi 10.1107/S0108270193011734
_journal_volume 50
_journal_year 1994
_chemical_formula_sum 'C27 H26 Cl2 N2 O2 P Re'
_chemical_formula_weight 698.59
_space_group_IT_number 2
_space_group_name_Hall '-P 1'
_space_group_name_H-M_alt 'P -1'
_symmetry_cell_setting triclinic
_symmetry_space_group_name_Hall '-P 1'
_symmetry_space_group_name_H-M 'P -1'
_atom_type_scat_source IntTabIV?
_cell_angle_alpha 71.27(3)
_cell_angle_beta 74.01(2)
_cell_angle_gamma 64.28(2)
_cell_formula_units_Z 2
_cell_length_a 10.075(2)
_cell_length_b 10.170(3)
_cell_length_c 15.015(4)
_cell_measurement_reflns_used 25
_cell_measurement_temperature 295
_cell_measurement_theta_max 21
_cell_measurement_theta_min 20
_cell_volume 1295.8(6)
_diffrn_measurement_device Enraf-Nonius
_diffrn_measurement_method \w/2\q
_diffrn_radiation_type MoK\a
_diffrn_radiation_wavelength 0.70930
_diffrn_reflns_av_R_equivalents 0.034
_diffrn_reflns_limit_h_max 11
_diffrn_reflns_limit_h_min -10
_diffrn_reflns_limit_k_max 12
_diffrn_reflns_limit_k_min 0
_diffrn_reflns_limit_l_max 17
_diffrn_reflns_limit_l_min -17
_diffrn_reflns_number 9087
_diffrn_reflns_theta_max 25
_diffrn_standards_decay_% 1
_diffrn_standards_interval_time 60
_diffrn_standards_number 7
_exptl_absorpt_coefficient_mu 5.040
_exptl_absorpt_correction_T_max 0.64
_exptl_absorpt_correction_T_min 0.48
_exptl_absorpt_correction_type analytical
_exptl_crystal_colour Blue
_exptl_crystal_density_diffrn 1.790
_exptl_crystal_description 'Elongated prism'
_exptl_crystal_size_max 0.32
_exptl_crystal_size_mid 0.14
_exptl_crystal_size_min 0.10
_refine_diff_density_max 1.68
_refine_diff_density_min -1.09
_refine_ls_extinction_method none
_refine_ls_goodness_of_fit_obs 1.30
_refine_ls_hydrogen_treatment refU
_refine_ls_number_parameters 337
_refine_ls_number_reflns 3485
_refine_ls_R_factor_obs 0.038
_refine_ls_shift/esd_max 0.231
_refine_ls_structure_factor_coef F
_refine_ls_weighting_details 'w = 1/[\s^2^(F) + 0.0002F^2^]'
_refine_ls_weighting_scheme calc
_refine_ls_wR_factor_obs 0.039
_reflns_number_observed 3485
_reflns_number_total 4545
_reflns_observed_criterion I>=3\s(I)
_cod_data_source_file br1050.cif
_cod_data_source_block br1050_structure_1_of_1
_cod_depositor_comments
;
The following automatic conversions were performed:

'_refine_ls_weighting_scheme' value 'w = 1/[\s^2^(F) + 0.0002F^2^]'
was changed to 'calc'. New tag '_refine_ls_weighting_details' was
created. The value of the new tag was set to 'w = 1/[\s^2^(F) +
0.0002F^2^]'.

Automatic conversion script
Id: cif_fix_values 3143 2015-03-26 13:38:13Z robertas 
;
_cod_original_formula_sum 'C27 H26 Cl2 N2 O2 P1 Re1'
_cod_database_code 2009760

loop_
_space_group_symop_id
_space_group_symop_operation_xyz
1 x,y,z
2 -x,-y,-z

loop_
_atom_site_label
_atom_site_fract_x
_atom_site_fract_y
_atom_site_fract_z
Re .32754(4) .40237(4) .27570(3)
Cl(1) .5742(3) .2481(3) .31832(18)
Cl(2) .0741(3) .5539(3) .25598(18)
P .3523(3) .2565(3) .16487(16)
O(1) .4008(7) .5154(7) .1866(4)
O(2) .2658(7) .2642(6) .3774(4)
N(1) .5204(8) .5849(9) .3147(5)
N(7) .3012(8) .5259(8) .3787(5)
C(2) .5847(12) .6614(11) .3392(8)
C(3) .5015(12) .7132(12) .4145(8)
C(4) .2580(12) .6839(12) .5138(8)
C(5) .1599(12) .6216(12) .5178(7)
C(6) .1843(11) .5463(11) .4493(7)
C(8) .3950(10) .5878(9) .3774(6)
C(9) .3784(11) .6688(10) .4429(7)
C(11) .5442(10) .1383(10) .1286(6)
C(12) .6178(11) .1604(11) .0365(7)
C(13) .7655(11) .0675(14) .0147(8)
C(14) .8400(10) -.0425(13) .0829(9)
C(15) .7673(11) -.0661(11) .1746(8)
C(16) .6207(10) .0214(10) .1986(7)
C(21) .2812(10) .3702(9) .0537(6)
C(22) .2261(13) .3115(11) .0064(7)
C(23) .1800(14) .3946(13) -.0797(8)
C(24) .1840(12) .5328(12) -.1181(7)
C(25) .2379(13) .5915(11) -.0727(8)
C(26) .2868(12) .5092(11) .0140(7)
C(31) .2548(9) .1279(9) .2129(6)
C(32) .1104(11) .1763(10) .2615(7)
C(33) .0281(12) .0888(13) .2896(8)
C(34) .0903(12) -.0521(11) .2713(7)
C(35) .2312(11) -.1038(11) .2266(7)
C(36) .3143(10) -.0128(10) .1955(7)
C(40) .3034(13) .1292(13) .4444(8)
C(41) .2174(15) .1328(17) .5354(11)
H(1) .558 .538 .262
H(2) .675 .675 .307
H(3) .521 .771 .445
H(4) .242 .737 .560
H(5) .076 .630 .567
H(6) .113 .506 .452
H(12) .568 .239 -.012
H(13) .815 .082 -.049
H(14) .942 -.103 .067
H(15) .819 -.145 .222
H(16) .571 .003 .262
H(22) .221 .215 .033
H(23) .144 .354 -.113
H(24) .149 .589 -.177
H(25) .242 .688 -.100
H(26) .324 .550 .046
H(32) .068 .272 .276
H(33) -.072 .125 .322
H(34) .033 -.113 .290
H(35) .275 -.202 .216
H(36) .413 -.049 .162
H(40A) .405 .098 .450
H(40B) .293 .058 .422
H(41A) .253 .037 .577
H(41B) .116 .159 .532
H(41C) .225 .205 .559

loop_
_geom_angle_atom_site_label_1
_geom_angle_atom_site_label_2
_geom_angle_atom_site_label_3
_geom_angle
_geom_angle_publ_flag
Cl(1) Re P 94.30(8) yes
Cl(1) Re O(2) 84.7(2) yes
Cl(2) Re P 91.49(8) yes
Cl(2) Re O(2) 90.3(2) yes
P Re O(1) 90.7(2) yes
O(1) Re N(7) 91.7(3) yes
Cl(1) Re Cl(2) 172.30(9) yes
O(1) Re O(2) 174.2(3) yes
O(2) C(40) C(41) 115.3(10) yes
Re P C(11) 113.4(3) yes
Re P C(21) 114.4(3) yes
Re P C(31) 114.2(3) yes
Cl(1) Re O(1) 89.5(2) yes
Cl(1) Re N(7) 85.8(2) yes
Cl(2) Re O(1) 95.5(2) yes
Cl(2) Re N(7) 88.2(2) yes
P Re O(2) 89.4(2) yes
O(2) Re N(7) 88.3(3) yes
P Re N(7) 177.6(2) yes
Re O(2) C(40) 148.8(6) yes
C(11) P C(21) 105.1(4) yes
C(11) P C(31) 104.4(4) yes
C(21) P C(31) 104.3(4) yes
Re N(7) C(6) 120.8(6) no
C(2) N(1) C(8) 108.4(8) no
N(1) C(2) C(3) 109.5(9) no
C(5) C(4) C(9) 119.1(9) no
N(7) C(6) C(5) 124.5(9) no
N(1) C(8) C(9) 107.9(8) no
C(3) C(9) C(4) 136.8(9) no
C(4) C(9) C(8) 117.5(9) no
Re N(7) C(8) 124.7(6) no
C(6) N(7) C(8) 114.6(7) no
C(2) C(3) C(9) 108.4(8) no
C(4) C(5) C(6) 119.2(10) no
N(1) C(8) N(7) 127.0(8) no
N(7) C(8) C(9) 125.1(8) no
C(3) C(9) C(8) 105.8(9) no
P C(11) C(12) 123.1(7) no
P C(11) C(16) 118.0(7) no
C(12) C(11) C(16) 118.9(8) no
C(11) C(12) C(13) 119.7(8) no
C(12) C(13) C(14) 121.9(10) no
C(13) C(14) C(15) 119.5(9) no
C(14) C(15) C(16) 121.1(10) no
C(11) C(16) C(15) 119.5(9) no
P C(21) C(22) 119.5(7) no
P C(21) C(26) 121.1(7) no
C(22) C(21) C(26) 119.3(8) no
C(21) C(22) C(23) 119.1(9) no
C(22) C(23) C(24) 121.4(9) no
C(23) C(24) C(25) 120.1(8) no
C(24) C(25) C(26) 119.7(9) no
C(21) C(26) C(25) 120.3(9) no
P C(31) C(32) 119.7(6) no
P C(31) C(36) 122.2(7) no
C(32) C(31) C(36) 117.8(8) no
C(31) C(32) C(33) 121.4(9) no
C(32) C(33) C(34) 119.7(9) no
C(33) C(34) C(35) 120.3(9) no
C(34) C(35) C(36) 120.0(9) no
C(31) C(36) C(35) 120.7(9) no

loop_
_geom_bond_atom_site_label_1
_geom_bond_atom_site_label_2
_geom_bond_distance
_geom_bond_publ_flag
Re O(1) 1.691(6) yes
Re Cl(1) 2.427(2) yes
Re P 2.463(2) yes
P C(11) 1.817(9) yes
P C(31) 1.821(8) yes
C(40) C(41) 1.40(2) yes
Re O(2) 1.885(6) yes
Re Cl(2) 2.385(2) yes
Re N(7) 2.185(7) yes
P C(21) 1.826(9) yes
O(2) C(40) 1.383(12) yes
N(1) C(2) 1.383(12) no
N(1) C(8) 1.347(12) no
N(7) C(6) 1.340(12) no
N(7) C(8) 1.337(11) no
C(11) C(12) 1.376(13) no
C(12) C(13) 1.387(15) no
C(14) C(15) 1.369(16) no
C(11) C(16) 1.400(13) no
C(13) C(14) 1.350(17) no
C(15) C(16) 1.369(13) no
C(2) C(3) 1.318(16) no
C(3) C(9) 1.413(15) no
C(4) C(5) 1.367(15) no
C(21) C(22) 1.395(13) no
C(22) C(23) 1.374(14) no
C(24) C(25) 1.365(15) no
C(21) C(26) 1.366(13) no
C(23) C(24) 1.351(15) no
C(25) C(26) 1.390(13) no
C(4) C(9) 1.364(15) no
C(5) C(6) 1.381(14) no
C(8) C(9) 1.408(12) no
C(31) C(32) 1.384(13) no
C(32) C(33) 1.367(14) no
C(34) C(35) 1.340(15) no
C(31) C(36) 1.373(12) no
C(33) C(34) 1.379(16) no
C(35) C(36) 1.398(13) no
